data_1550645
loop_
_publ_author_name
'El-Hiti, Gamal A.'
'Abdel-Wahab, Bakr F.'
'Yousif, Emad'
'Alotaibi, Mohammad Hayal'
'Hegazy, Amany S.'
'Kariuki, Benson M.'

_publ_section_title
;
 1-(4-Fluorophenyl)-5-methyl-<i>N</i>'-{1-[5-methyl-1-(4-methylphenyl)-1<i>H</i>-1,2,3-triazol-4-yl]ethylidene}-1<i>H</i>-1,2,3-triazole-4-carbohydrazide
;
_journal_coeditor_code ZQ4035
_journal_issue 2
_journal_name_full IUCrData
_journal_page_first x190261
_journal_paper_doi 10.1107/S241431461900261X
_journal_volume 4
_journal_year 2019
_chemical_formula_iupac 'C22 H21 F N8 O'
_chemical_formula_moiety 'C22 H21 F N8 O'
_chemical_formula_sum 'C22 H21 F N8 O'
_chemical_formula_weight 432.47
_chemical_name_systematic
1-(4-Fluorophenyl)-5-methyl-<i>N</i>'-{1-[5-methyl-1-(4-methylphenyl)-1<i>H</i>-1,2,3-triazol-4-yl]ethylidene}-1<i>H</i>-1,2,3-triazole-4-carbohydrazide
_space_group_crystal_system orthorhombic
_space_group_IT_number 33
_space_group_name_Hall 'P 2c -2n'
_space_group_name_H-M_alt 'P n a 21'
_symmetry_space_group_name_Hall 'P 2c -2n'
_symmetry_space_group_name_H-M 'P n a 21'
_atom_sites_solution_hydrogens mixed
_audit_creation_method SHELXL-2018/1
_cell_angle_alpha 90
_cell_angle_beta 90
_cell_angle_gamma 90
_cell_formula_units_Z 4
_cell_length_a 12.2574(10)
_cell_length_b 7.6912(8)
_cell_length_c 22.821(3)
_cell_measurement_reflns_used 1237
_cell_measurement_temperature 293(2)
_cell_measurement_theta_max 22.7960
_cell_measurement_theta_min 3.7390
_cell_volume 2151.4(4)
_computing_cell_refinement
;
CrysAlis PRO (Rigaku OD, 2018)
;
_computing_data_collection
;
CrysAlis PRO (Rigaku OD, 2018)
;
_computing_data_reduction
;
CrysAlis PRO (Rigaku OD, 2018)
;
_computing_molecular_graphics
;
ORTEP-3 for Windows and WinGX (Farrugia, 2012)
;
_computing_publication_material
;
<i>CHEMDRAW Ultra</i> (Cambridge Soft, 2001)
;
_computing_structure_refinement
;
SHELXL2018 (Sheldrick, 2015)
;
_computing_structure_solution
;
SHELXS (Sheldrick, 2008)
;
_diffrn_ambient_temperature 293(2)
_diffrn_measured_fraction_theta_full 0.998
_diffrn_measured_fraction_theta_max 0.998
_diffrn_measurement_device_type 'Rigaku Oxford Diffraction SuperNova, Dual, Cu at home/near, Atlas'
_diffrn_measurement_method '\w scans'
_diffrn_radiation_type MoK\a
_diffrn_radiation_wavelength 0.71073
_diffrn_reflns_av_R_equivalents 0.0588
_diffrn_reflns_av_unetI/netI 0.0551
_diffrn_reflns_limit_h_max 14
_diffrn_reflns_limit_h_min -14
_diffrn_reflns_limit_k_max 9
_diffrn_reflns_limit_k_min -9
_diffrn_reflns_limit_l_max 27
_diffrn_reflns_limit_l_min -27
_diffrn_reflns_number 13165
_diffrn_reflns_theta_full 25.242
_diffrn_reflns_theta_max 25.340
_diffrn_reflns_theta_min 3.324
_diffrn_standards_decay_% 0
_diffrn_standards_interval_count 0
_diffrn_standards_interval_time 0
_diffrn_standards_number 0
_exptl_absorpt_coefficient_mu 0.094
_exptl_absorpt_correction_T_max 1.000
_exptl_absorpt_correction_T_min 0.329
_exptl_absorpt_correction_type multi-scan
_exptl_absorpt_process_details
;
(CrysAlisPro; Rigaku OD, 2018)
;
_exptl_crystal_colour colourless
_exptl_crystal_density_diffrn 1.335
_exptl_crystal_description plate
_exptl_crystal_F_000 904
_exptl_crystal_size_max 0.245
_exptl_crystal_size_mid 0.164
_exptl_crystal_size_min 0.094
_refine_diff_density_max 0.168
_refine_diff_density_min -0.225
_refine_ls_extinction_method none
_refine_ls_goodness_of_fit_ref 1.078
_refine_ls_hydrogen_treatment noref
_refine_ls_matrix_type full
_refine_ls_number_parameters 272
_refine_ls_number_reflns 3917
_refine_ls_number_restraints 2
_refine_ls_restrained_S_all 1.078
_refine_ls_R_factor_all 0.1054
_refine_ls_R_factor_gt 0.0615
_refine_ls_shift/su_max 0.000
_refine_ls_shift/su_mean 0.000
_refine_ls_structure_factor_coef Fsqd
_refine_ls_weighting_details 'w=1/[\s^2^(Fo^2^)+(0.0857P)^2^] where P=(Fo^2^+2Fc^2^)/3'
_refine_ls_weighting_scheme calc
_refine_ls_wR_factor_gt 0.1527
_refine_ls_wR_factor_ref 0.1782
_reflns_number_gt 2393
_reflns_number_total 3917
_reflns_threshold_expression 'I > 2\s(I)'
_cod_data_source_file zq4035sup1.cif
_cod_data_source_block I
_cod_original_cell_volume 2151.5(4)
_cod_database_code 1550645
_shelx_space_group_comment
;
The symmetry employed for this shelxl refinement is uniquely defined
by the following loop, which should always be used as a source of
symmetry information in preference to the above space-group names.
They are only intended as comments.
;
_shelx_estimated_absorpt_t_min 0.977
_shelx_estimated_absorpt_t_max 0.991

loop_
_space_group_symop_operation_xyz
'x, y, z'
'-x, -y, z+1/2'
'-x+1/2, y+1/2, z+1/2'
'x+1/2, -y+1/2, z'

loop_
_atom_site_type_symbol
_atom_site_label
_atom_site_fract_x
_atom_site_fract_y
_atom_site_fract_z
_atom_site_U_iso_or_equiv
_atom_site_adp_type
_atom_site_calc_flag
_atom_site_occupancy
C C1 0.1001(4) 0.3862(6) 0.57816(15) 0.099(2) Uani d 1
C C2 0.0357(3) 0.3166(6) 0.5338(2) 0.0845(18) Uani d 1
H H2 -0.033152 0.272817 0.542505 0.101 Uiso calc 1
C C3 0.0742(3) 0.3125(5) 0.47657(17) 0.0728(15) Uani d 1
H H3 0.031140 0.265995 0.446919 0.087 Uiso calc 1
C C4 0.1771(3) 0.3780(5) 0.46362(15) 0.0656(16) Uani d 1
C C5 0.2415(3) 0.4476(5) 0.5079(2) 0.0768(17) Uani d 1
H H5 0.310362 0.491423 0.499269 0.092 Uiso calc 1
C C6 0.2030(4) 0.4517(6) 0.56520(18) 0.100(2) Uani d 1
H H6 0.246072 0.498247 0.594855 0.120 Uiso calc 1
C C7 0.1671(4) 0.4180(6) 0.3554(3) 0.0631(14) Uani d 1
C C8 0.2445(5) 0.3941(6) 0.3136(3) 0.0690(16) Uani d 1
C C9 0.0536(4) 0.4855(8) 0.3510(3) 0.0775(16) Uani d 1
H H9A 0.035619 0.548120 0.386103 0.116 Uiso calc 1
H H9B 0.003943 0.389995 0.346236 0.116 Uiso calc 1
H H9C 0.047980 0.561882 0.317889 0.116 Uiso calc 1
C C10 0.2357(5) 0.4209(8) 0.2504(3) 0.0759(17) Uani d 1
C C11 0.4198(5) 0.3741(8) 0.1336(3) 0.0767(17) Uani d 1
C C12 0.5277(6) 0.3532(16) 0.1639(4) 0.140(4) Uani d 1
H H12A 0.523474 0.258780 0.191350 0.209 Uiso calc 1
H H12B 0.545407 0.458534 0.184426 0.209 Uiso calc 1
H H12C 0.583298 0.329026 0.135441 0.209 Uiso calc 1
C C13 0.4183(5) 0.3728(7) 0.0706(3) 0.0673(16) Uani d 1
C C14 0.3354(4) 0.4048(6) 0.0315(3) 0.0600(14) Uani d 1
C C15 0.2226(5) 0.4680(8) 0.0398(3) 0.0730(15) Uani d 1
H H15A 0.174259 0.370597 0.044115 0.110 Uiso calc 1
H H15B 0.200989 0.535370 0.006314 0.110 Uiso calc 1
H H15C 0.219163 0.539128 0.074298 0.110 Uiso calc 1
C C16 0.3374(3) 0.3845(5) -0.07862(13) 0.0619(15) Uani d 1
C C17 0.3995(3) 0.4562(5) -0.12351(18) 0.0797(17) Uani d 1
H H17 0.468108 0.502043 -0.115472 0.096 Uiso calc 1
C C18 0.3591(4) 0.4593(5) -0.18040(15) 0.0878(19) Uani d 1
H H18 0.400619 0.507228 -0.210432 0.105 Uiso calc 1
C C19 0.2566(4) 0.3907(5) -0.19241(14) 0.0851(19) Uani d 1
C C20 0.1945(3) 0.3191(5) -0.14752(19) 0.0771(16) Uani d 1
H H20 0.125893 0.273217 -0.155560 0.092 Uiso calc 1
C C21 0.2349(3) 0.3160(5) -0.09063(16) 0.0689(15) Uani d 1
H H21 0.193380 0.268032 -0.060599 0.083 Uiso calc 1
C C22 0.2099(9) 0.3958(12) -0.2541(4) 0.121(3) Uani d 1
H H22A 0.236919 0.298342 -0.275996 0.181 Uiso calc 1
H H22B 0.231591 0.501791 -0.272951 0.181 Uiso calc 1
H H22C 0.131744 0.390311 -0.252184 0.181 Uiso calc 1
N N1 0.2179(4) 0.3754(6) 0.4059(2) 0.0660(12) Uani d 1
N N2 0.3231(4) 0.3254(7) 0.3958(3) 0.0812(15) Uani d 1
N N3 0.3393(4) 0.3382(7) 0.3394(3) 0.0783(14) Uani d 1
N N4 0.3292(4) 0.3919(7) 0.2199(3) 0.0825(15) Uani d 1
H H4 0.386(4) 0.375(9) 0.242(3) 0.099 Uiso d 1
N N5 0.3285(4) 0.3929(6) 0.1598(3) 0.0761(14) Uani d 1
N N6 0.5106(4) 0.3288(7) 0.0395(3) 0.0846(15) Uani d 1
N N7 0.4885(4) 0.3301(7) -0.0159(3) 0.0821(14) Uani d 1
N N8 0.3819(4) 0.3770(5) -0.0218(2) 0.0641(12) Uani d 1
O O1 0.1518(4) 0.4662(7) 0.2271(2) 0.1086(16) Uani d 1
F F1 0.0628(5) 0.3904(9) 0.6317(2) 0.149(2) Uani d 1

loop_
_atom_site_aniso_label
_atom_site_aniso_U_11
_atom_site_aniso_U_22
_atom_site_aniso_U_33
_atom_site_aniso_U_12
_atom_site_aniso_U_13
_atom_site_aniso_U_23
C1 0.110(6) 0.104(5) 0.083(6) 0.032(4) -0.008(5) 0.005(4)
C2 0.073(4) 0.082(4) 0.099(5) 0.014(3) 0.001(4) 0.009(4)
C3 0.066(4) 0.065(3) 0.087(4) 0.003(3) -0.005(3) -0.001(3)
C4 0.058(3) 0.055(3) 0.084(5) 0.007(2) -0.012(3) 0.004(3)
C5 0.070(4) 0.072(3) 0.088(5) -0.002(3) -0.018(4) 0.007(3)
C6 0.115(7) 0.093(5) 0.094(6) 0.012(4) -0.029(5) -0.007(4)
C7 0.052(3) 0.057(3) 0.080(4) -0.009(2) -0.007(3) -0.001(3)
C8 0.061(4) 0.055(3) 0.091(5) -0.007(2) -0.009(3) -0.005(3)
C9 0.054(3) 0.078(3) 0.101(5) 0.003(3) -0.013(3) 0.004(3)
C10 0.065(4) 0.073(3) 0.090(5) -0.002(3) -0.011(4) -0.010(3)
C11 0.058(4) 0.084(4) 0.088(5) 0.001(3) -0.005(3) 0.004(3)
C12 0.074(5) 0.232(11) 0.112(7) 0.014(5) -0.015(5) -0.005(6)
C13 0.051(3) 0.063(3) 0.088(5) 0.000(2) 0.006(3) 0.003(3)
C14 0.047(3) 0.055(3) 0.079(4) -0.003(2) 0.008(3) 0.003(3)
C15 0.057(3) 0.074(3) 0.088(4) 0.008(3) 0.011(3) 0.003(3)
C16 0.054(3) 0.048(3) 0.083(4) 0.009(2) 0.013(3) 0.000(2)
C17 0.077(4) 0.070(4) 0.092(5) -0.005(3) 0.027(4) -0.009(3)
C18 0.103(5) 0.081(4) 0.080(5) 0.001(4) 0.028(4) 0.003(3)
C19 0.098(5) 0.069(3) 0.088(5) 0.020(3) 0.001(4) 0.001(3)
C20 0.070(4) 0.066(3) 0.095(5) 0.015(3) -0.007(4) -0.001(3)
C21 0.058(3) 0.060(3) 0.088(4) 0.005(3) 0.004(3) 0.008(3)
C22 0.151(8) 0.119(6) 0.091(6) 0.013(5) -0.004(5) 0.002(5)
N1 0.055(3) 0.062(3) 0.081(4) -0.001(2) -0.012(3) -0.001(2)
N2 0.054(3) 0.085(3) 0.105(5) 0.011(2) -0.005(3) 0.005(3)
N3 0.060(3) 0.081(3) 0.094(4) 0.003(2) -0.004(3) 0.005(3)
N4 0.067(4) 0.097(4) 0.084(4) -0.002(3) -0.006(3) 0.000(3)
N5 0.064(3) 0.079(3) 0.085(4) -0.001(2) -0.002(3) 0.002(3)
N6 0.058(3) 0.097(4) 0.099(5) 0.008(3) -0.002(3) 0.002(3)
N7 0.051(3) 0.093(3) 0.102(4) 0.018(2) 0.010(3) 0.003(3)
N8 0.048(3) 0.060(3) 0.085(4) 0.0050(19) 0.005(3) 0.002(2)
O1 0.078(3) 0.159(5) 0.089(3) 0.020(3) -0.013(3) -0.011(3)
F1 0.150(5) 0.216(6) 0.082(3) 0.031(4) 0.018(3) -0.001(3)

loop_
_atom_type_symbol
_atom_type_description
_atom_type_scat_dispersion_real
_atom_type_scat_dispersion_imag
_atom_type_scat_source
C C 0.0033 0.0016 'International Tables Vol C Tables 4.2.6.8 and 6.1.1.4'
H H 0.0000 0.0000 'International Tables Vol C Tables 4.2.6.8 and 6.1.1.4'
N N 0.0061 0.0033 'International Tables Vol C Tables 4.2.6.8 and 6.1.1.4'
O O 0.0106 0.0060 'International Tables Vol C Tables 4.2.6.8 and 6.1.1.4'
F F 0.0171 0.0103 'International Tables Vol C Tables 4.2.6.8 and 6.1.1.4'

loop_
_geom_angle_atom_site_label_1
_geom_angle_atom_site_label_2
_geom_angle_atom_site_label_3
_geom_angle
F1 C1 C2 119.5(5)
F1 C1 C6 120.5(5)
C2 C1 C6 120.0
C3 C2 C1 120.0
C3 C2 H2 120.0
C1 C2 H2 120.0
C2 C3 C4 120.0
C2 C3 H3 120.0
C4 C3 H3 120.0
C5 C4 C3 120.0
C5 C4 N1 119.0(3)
C3 C4 N1 121.0(3)
C6 C5 C4 120.0
C6 C5 H5 120.0
C4 C5 H5 120.0
C5 C6 C1 120.0
C5 C6 H6 120.0
C1 C6 H6 120.0
N1 C7 C8 104.1(5)
N1 C7 C9 125.0(6)
C8 C7 C9 130.8(6)
C7 C8 N3 109.4(6)
C7 C8 C10 128.5(6)
N3 C8 C10 122.1(6)
C7 C9 H9A 109.5
C7 C9 H9B 109.5
H9A C9 H9B 109.5
C7 C9 H9C 109.5
H9A C9 H9C 109.5
H9B C9 H9C 109.5
O1 C10 N4 122.7(7)
O1 C10 C8 122.5(6)
N4 C10 C8 114.8(6)
N5 C11 C13 117.1(6)
N5 C11 C12 124.7(7)
C13 C11 C12 118.2(6)
C11 C12 H12A 109.5
C11 C12 H12B 109.5
H12A C12 H12B 109.5
C11 C12 H12C 109.5
H12A C12 H12C 109.5
H12B C12 H12C 109.5
C14 C13 N6 108.4(6)
C14 C13 C11 131.2(6)
N6 C13 C11 120.4(6)
N8 C14 C13 104.0(5)
N8 C14 C15 124.0(5)
C13 C14 C15 131.8(6)
C14 C15 H15A 109.5
C14 C15 H15B 109.5
H15A C15 H15B 109.5
C14 C15 H15C 109.5
H15A C15 H15C 109.5
H15B C15 H15C 109.5
C17 C16 C21 120.0
C17 C16 N8 118.9(3)
C21 C16 N8 121.1(3)
C16 C17 C18 120.0
C16 C17 H17 120.0
C18 C17 H17 120.0
C19 C18 C17 120.0
C19 C18 H18 120.0
C17 C18 H18 120.0
C20 C19 C18 120.0
C20 C19 C22 119.1(5)
C18 C19 C22 120.9(5)
C19 C20 C21 120.0
C19 C20 H20 120.0
C21 C20 H20 120.0
C20 C21 C16 120.0
C20 C21 H21 120.0
C16 C21 H21 120.0
C19 C22 H22A 109.5
C19 C22 H22B 109.5
H22A C22 H22B 109.5
C19 C22 H22C 109.5
H22A C22 H22C 109.5
H22B C22 H22C 109.5
C7 N1 N2 111.1(5)
C7 N1 C4 129.1(4)
N2 N1 C4 119.8(5)
N3 N2 N1 106.8(5)
N2 N3 C8 108.6(5)
C10 N4 N5 120.4(5)
C10 N4 H4 115(5)
N5 N4 H4 125(5)
C11 N5 N4 117.5(5)
N7 N6 C13 109.3(5)
N6 N7 N8 107.4(5)
C14 N8 N7 110.9(5)
C14 N8 C16 130.9(4)
N7 N8 C16 118.2(5)

loop_
_geom_bond_atom_site_label_1
_geom_bond_atom_site_label_2
_geom_bond_distance
C1 F1 1.305(6)
C1 C2 1.3900
C1 C6 1.3900
C2 C3 1.3900
C2 H2 0.9300
C3 C4 1.3900
C3 H3 0.9300
C4 C5 1.3900
C4 N1 1.410(6)
C5 C6 1.3900
C5 H5 0.9300
C6 H6 0.9300
C7 N1 1.349(8)
C7 C8 1.358(9)
C7 C9 1.489(8)
C8 N3 1.371(8)
C8 C10 1.462(10)
C9 H9A 0.9600
C9 H9B 0.9600
C9 H9C 0.9600
C10 O1 1.209(7)
C10 N4 1.358(8)
C11 N5 1.278(8)
C11 C13 1.438(9)
C11 C12 1.501(10)
C12 H12A 0.9600
C12 H12B 0.9600
C12 H12C 0.9600
C13 C14 1.375(8)
C13 N6 1.378(8)
C14 N8 1.360(8)
C14 C15 1.478(8)
C15 H15A 0.9600
C15 H15B 0.9600
C15 H15C 0.9600
C16 C17 1.3900
C16 C21 1.3900
C16 N8 1.408(6)
C17 C18 1.3900
C17 H17 0.9300
C18 C19 1.3900
C18 H18 0.9300
C19 C20 1.3900
C19 C22 1.519(9)
C20 C21 1.3900
C20 H20 0.9300
C21 H21 0.9300
C22 H22A 0.9600
C22 H22B 0.9600
C22 H22C 0.9600
N1 N2 1.365(6)
N2 N3 1.304(7)
N4 N5 1.373(8)
N4 H4 0.867(15)
N6 N7 1.294(7)
N7 N8 1.362(7)

loop_
_geom_hbond_atom_site_label_D
_geom_hbond_atom_site_label_H
_geom_hbond_atom_site_label_A
_geom_hbond_site_symmetry_A
_geom_hbond_distance_DH
_geom_hbond_distance_HA
_geom_hbond_distance_DA
_geom_hbond_angle_DHA
_geom_hbond_publ_flag
C12 H12A O1 4 0.96 2.48 3.229(12) 135.1 yes

_cod_database_fobs_code 1550645
